data_9013823
loop_
_publ_author_name
'Bindi, L.'
'Downs, R. T.'
'Menchetti, S.'

_publ_section_title
;The crystal structure of billingsleyite, Ag7(As,Sb)S6, a sulfosalt containing
 As5+ Locality: North Lily mine, East Tintic district, Utah, USA
;
_journal_name_full 'The Canadian Mineralogist'
_journal_page_first 155
_journal_page_last 162
_journal_paper_doi 10.3749/canmin.48.1.155
_journal_volume 48
_journal_year 2010
_chemical_compound_source 'North Lily mine, East Tintic district, Utah, USA'
_chemical_formula_sum 'Ag6.979 As0.886 Cu0.021 S6 Sb0.114'
_chemical_name_mineral Billingsleyite
_space_group_IT_number 198
_symmetry_space_group_name_Hall 'P 2ac 2ab 3'
_symmetry_space_group_name_H-M 'P 21 3'
_cell_angle_alpha 90
_cell_angle_beta 90
_cell_angle_gamma 90
_cell_length_a 10.4760
_cell_length_b 10.4760
_cell_length_c 10.4760
_cell_formula_units_Z 4
_cell_volume 1149.705
_database_code_amcsd 0006324
_exptl_crystal_density_diffrn 5.932
_cod_original_formula_sum '(As.886 Sb.114) Ag6.979 Cu.021 S6'
_cod_database_code 9013823

loop_
_space_group_symop_operation_xyz
x,y,z
1/2-z,-x,1/2+y
-z,1/2+x,1/2-y
1/2+z,1/2-x,-y
z,x,y
1/2+y,1/2-z,-x
1/2-y,-z,1/2+x
-y,1/2+z,1/2-x
y,z,x
-x,1/2+y,1/2-z
1/2+x,1/2-y,-z
1/2-x,-y,1/2+z

loop_
_atom_site_aniso_label
_atom_site_aniso_U_11
_atom_site_aniso_U_22
_atom_site_aniso_U_33
_atom_site_aniso_U_12
_atom_site_aniso_U_13
_atom_site_aniso_U_23
As 0.02020 0.02020 0.02020 -0.00040 -0.00040 -0.00040
Sb 0.02020 0.02020 0.02020 -0.00040 -0.00040 -0.00040
Ag1 0.01980 0.01980 0.01980 -0.00040 -0.00040 -0.00040
Cu1 0.01980 0.01980 0.01980 -0.00040 -0.00040 -0.00040
Ag2 0.02080 0.02150 0.02140 -0.00010 -0.00010 0.00030
Ag3 0.02130 0.02200 0.02200 -0.00010 -0.00020 -0.00010
S1 0.02130 0.02130 0.02130 0.00090 0.00090 0.00090
S2 0.02130 0.02130 0.02130 -0.00020 -0.00020 -0.00020
S3 0.02190 0.02190 0.02190 0.00020 0.00020 0.00020
S4 0.02500 0.02500 0.02300 0.00050 0.00120 0.00100

loop_
_atom_site_label
_atom_site_fract_x
_atom_site_fract_y
_atom_site_fract_z
_atom_site_occupancy
_atom_site_U_iso_or_equiv
As 0.99834 0.99834 0.99834 0.88600 0.02020
Sb 0.99834 0.99834 0.99834 0.11400 0.02020
Ag1 0.39542 0.39542 0.39542 0.97900 0.01980
Cu1 0.39542 0.39542 0.39542 0.02100 0.01980
Ag2 0.23157 0.02321 0.25897 1.00000 0.02120
Ag3 0.34660 0.82461 0.98492 1.00000 0.02170
S1 0.53040 0.53040 0.53040 1.00000 0.02130
S2 0.87630 0.87630 0.87630 1.00000 0.02130
S3 0.26380 0.26380 0.26380 1.00000 0.02190
S4 0.12260 0.87310 0.10850 1.00000 0.02410

loop_
_cod_related_entry_id
_cod_related_entry_database
_cod_related_entry_code
1 AMCSD 0006324
